data_4078344
loop_
_publ_author_name
'Caselli, Alessandro'
'Giannini, Luca'
'Solari, Euro'
'Floriani, Carlo'
'Re, Nazzareno'
'Chiesi-Villa, Angiola'
'Rizzoli, Corrado'

_publ_section_title
;
 Zirconium&#x2212;Butadiene Bonded over a Planar Set of Oxygens Derived
 from Calix[4]arene and Its Behavior as a Source of Zirconium(II)
;
_journal_issue 25
_journal_name_full Organometallics
_journal_page_first 5457
_journal_paper_doi 10.1021/om970624m
_journal_volume 16
_journal_year 1997
_chemical_formula_sum 'C132 H158 N2 O8 Zr2'
_chemical_formula_weight 2083.15
_space_group_IT_number 15
_symmetry_cell_setting monoclinic
_symmetry_space_group_name_Hall '-C 2yc'
_symmetry_space_group_name_H-M 'C 1 2/c 1'
_atom_sites_solution_hydrogens geom
_atom_sites_solution_primary direct
_atom_sites_solution_secondary difmap
_cell_angle_alpha 90.00(0)
_cell_angle_beta 98.48(2)
_cell_angle_gamma 90.00(0)
_cell_formula_units_Z 4.00
_cell_length_a 13.580(2)
_cell_length_b 22.240(3)
_cell_length_c 37.707(5)
_cell_measurement_reflns_used 143
_cell_measurement_temperature 25
_cell_measurement_theta_max 41.5
_cell_measurement_theta_min 21.0
_cell_volume 11264(3)
_computing_cell_refinement 'TEXSAN Software'
_computing_data_collection 'TEXSAN Software'
_computing_data_reduction 'TEXSAN Software'
_computing_structure_refinement 'SHELXS-93 (Sheldrick, 1993)'
_computing_structure_solution 'SHELXS-76 (Sheldrick, 1976)'
_diffrn_ambient_temperature 143
_diffrn_measurement_device 'Rigaku AFC6S'
_diffrn_measurement_method omega/2theta
_diffrn_radiation_monochromator graphite
_diffrn_radiation_source 'fine-focus sealed tube'
_diffrn_radiation_type CuK\a
_diffrn_radiation_wavelength 1.54178
_diffrn_reflns_av_R_equivalents 0.1908
_diffrn_reflns_av_sigmaI/netI 0.0637
_diffrn_reflns_limit_h_max 15
_diffrn_reflns_limit_h_min -14
_diffrn_reflns_limit_k_max 24
_diffrn_reflns_limit_k_min -22
_diffrn_reflns_limit_l_max 45
_diffrn_reflns_limit_l_min -45
_diffrn_reflns_number 8355
_diffrn_reflns_theta_max 60.00
_diffrn_reflns_theta_min 2.37
_diffrn_standards_decay_% 1.4
_diffrn_standards_interval_count 150
_diffrn_standards_number 3
_exptl_absorpt_coefficient_mu 1.9640
_exptl_absorpt_correction_T_max 1.000
_exptl_absorpt_correction_T_min 0.805
_exptl_absorpt_correction_type 'North et al. 1968'
_exptl_crystal_colour colorless
_exptl_crystal_density_diffrn 1.2284
_exptl_crystal_description irregular_prism
_exptl_crystal_F_000 4432.0
_exptl_crystal_size_max 0.55
_exptl_crystal_size_mid 0.48
_exptl_crystal_size_min 0.21
_refine_diff_density_max 2.714
_refine_diff_density_min -2.410
_refine_diff_density_rms .158
_refine_ls_extinction_method none
_refine_ls_goodness_of_fit_all 1.067
_refine_ls_goodness_of_fit_obs 1.119
_refine_ls_hydrogen_treatment 'not refined'
_refine_ls_matrix_type full
_refine_ls_number_parameters 614
_refine_ls_number_reflns 7506
_refine_ls_number_restraints 6
_refine_ls_restrained_S_all 2.549
_refine_ls_restrained_S_obs 1.118
_refine_ls_R_factor_all 0.1324
_refine_ls_R_factor_obs 0.0880
_refine_ls_shift/esd_max -0.002
_refine_ls_shift/esd_mean 0.000
_refine_ls_structure_factor_coef Fsqd
_refine_ls_weighting_details 'w=1/[\s^2^(Fo^2^)+(0.2028P)^2^+1.3748P] where P=(Fo^2^+2Fc^2^)/3'
_refine_ls_weighting_scheme calc
_refine_ls_wR_factor_all 0.5534
_refine_ls_wR_factor_obs 0.2480
_reflns_number_observed 5945
_reflns_number_total 7506
_reflns_observed_criterion >2sigma(I)
_cod_data_source_file om5457.cif
_cod_data_source_block COMPLEX_8
_cod_depositor_comments
;
The following automatic conversions were performed:

'_refine_ls_weighting_scheme' value 'calc
w=1/[\s^2^(Fo^2^)+(0.2028P)^2^+1.3748P] where P=(Fo^2^+2Fc^2^)/3' was
changed to 'calc'. New tag '_refine_ls_weighting_details' was
created. The value of the new tag was set to
'w=1/[\s^2^(Fo^2^)+(0.2028P)^2^+1.3748P] where P=(Fo^2^+2Fc^2^)/3'.

Automatic conversion script
Id: cif_fix_values 3143 2015-03-26 13:38:13Z robertas 
;
_cod_original_cell_volume 11264.(3)
_cod_original_sg_symbol_H-M 'C 2/C               '
_cod_database_code 4078344

loop_
_symmetry_equiv_pos_as_xyz
'x, y, z'
'-x, y, -z+1/2'
'x+1/2, y+1/2, z'
'-x+1/2, y+1/2, -z+1/2'
'-x, -y, -z'
'x, -y, z-1/2'
'-x+1/2, -y+1/2, -z'
'x+1/2, -y+1/2, z-1/2'

loop_
_atom_site_aniso_label
_atom_site_aniso_U_11
_atom_site_aniso_U_22
_atom_site_aniso_U_33
_atom_site_aniso_U_23
_atom_site_aniso_U_13
_atom_site_aniso_U_12
ZR1 0.0289(3) 0.0102(3) 0.0139(3) 0.0003(2) -0.0098(2) -0.0003(2)
O1 0.0380(25) 0.0153(22) 0.0211(23) -0.0021(17) -0.0036(19) -0.0039(19)
O2 0.0335(23) 0.0123(20) 0.0141(21) -0.0036(16) -0.0087(17) -0.0023(17)
O3 0.0326(24) 0.0175(22) 0.0198(22) 0.0030(18) -0.0134(18) 0.0019(18)
O4 0.0378(25) 0.0119(21) 0.0171(22) 0.0002(16) -0.0106(18) -0.0045(18)
N1 0.0334(31) 0.0167(27) 0.0234(29) -0.0008(21) -0.0095(23) 0.0037(22)
C1 0.0300(33) 0.0197(32) 0.0074(28) 0.0028(23) -0.0068(24) 0.0045(26)
C2 0.0378(36) 0.0152(30) 0.0145(30) 0.0018(24) -0.0099(26) -0.0018(26)
C3 0.0270(33) 0.0171(30) 0.0297(36) 0.0011(26) -0.0111(27) 0.0050(26)
C4 0.0329(36) 0.0263(35) 0.0247(34) 0.0036(28) -0.0141(28) 0.0020(28)
C5 0.0333(36) 0.0266(35) 0.0170(32) 0.0027(27) -0.0082(27) 0.0005(28)
C6 0.0295(33) 0.0157(31) 0.0166(32) 0.0023(23) -0.0104(25) -0.0004(25)
C7 0.0304(33) 0.0158(30) 0.0215(33) 0.0040(25) -0.0141(26) 0.0032(26)
C8 0.0299(33) 0.0167(31) 0.0166(31) 0.0018(24) -0.0100(26) -0.0028(25)
C9 0.0401(37) 0.0163(32) 0.0205(33) -0.0028(26) -0.0107(28) -0.0026(27)
C10 0.0412(38) 0.0150(31) 0.0180(32) 0.0006(25) -0.0086(28) -0.0118(27)
C11 0.0335(35) 0.0142(30) 0.0232(34) 0.0027(25) -0.0129(27) -0.0008(26)
C12 0.0327(34) 0.0109(29) 0.0207(32) -0.0012(24) -0.0148(26) -0.0048(25)
C13 0.0387(36) 0.0092(28) 0.0164(30) 0.0014(23) -0.0109(26) -0.0026(26)
C14 0.0324(34) 0.0099(29) 0.0277(34) 0.0019(25) -0.0102(27) 0.0018(26)
C15 0.0305(33) 0.0174(31) 0.0170(31) -0.0023(25) -0.0084(26) 0.0011(26)
C16 0.0367(36) 0.0160(31) 0.0247(34) -0.0010(26) -0.0125(28) 0.0056(27)
C17 0.0395(38) 0.0271(37) 0.0235(35) -0.0009(28) -0.0074(29) 0.0114(30)
C18 0.0303(34) 0.0255(35) 0.0204(33) 0.0004(27) -0.0124(26) 0.0032(27)
C19 0.0342(36) 0.0188(33) 0.0214(33) -0.0002(26) -0.0081(27) 0.0024(27)
C20 0.0306(34) 0.0205(32) 0.0122(29) 0.0036(24) -0.0138(25) 0.0007(26)
C21 0.0335(35) 0.0184(32) 0.0230(33) -0.0019(26) -0.0063(27) -0.0010(27)
C22 0.0245(31) 0.0093(29) 0.0274(35) 0.0021(24) -0.0150(26) 0.0013(23)
C23 0.0319(34) 0.0132(30) 0.0225(34) -0.0011(25) -0.0118(27) -0.0010(25)
C24 0.0301(33) 0.0128(30) 0.0212(33) -0.0024(24) -0.0125(26) -0.0044(25)
C25 0.0294(33) 0.0130(30) 0.0306(37) -0.0045(26) -0.0047(28) -0.0066(25)
C26 0.0289(33) 0.0086(27) 0.0201(32) -0.0021(23) -0.0112(25) -0.0030(24)
C27 0.0291(34) 0.0142(30) 0.0188(32) 0.0000(24) -0.0102(26) -0.0024(25)
C28 0.0342(36) 0.0121(30) 0.0257(34) -0.0015(25) -0.0083(27) 0.0001(26)
C29 0.0353(38) 0.0369(40) 0.0284(38) -0.0089(31) -0.0076(30) 0.0047(31)
C30 0.0349(40) 0.0449(48) 0.0464(48) -0.0085(36) -0.0012(35) -0.0040(34)
C31 0.0507(48) 0.0560(56) 0.0413(48) -0.0033(39) -0.0025(39) 0.0189(41)
C32 0.0416(43) 0.0456(48) 0.0487(49) -0.0174(38) 0.0052(37) -0.0072(36)
C33 0.0440(39) 0.0188(32) 0.0230(34) -0.0014(27) -0.0072(29) -0.0100(29)
C34 0.0846(65) 0.0419(49) 0.0408(47) 0.0058(38) -0.0008(44) -0.0415(46)
C35 0.0804(62) 0.0321(44) 0.0533(54) 0.0104(38) 0.0260(47) 0.0018(42)
C36 0.0516(48) 0.0574(54) 0.0432(48) 0.0347(43) -0.0060(38) 0.0040(41)
C37 0.0566(48) 0.0332(41) 0.0300(39) 0.0021(33) -0.0290(36) 0.0097(37)
C38 0.0470(53) 0.0619(63) 0.1008(87) 0.0225(58) -0.0382(53) 0.0061(46)
C41 0.0441(39) 0.0185(32) 0.0228(35) -0.0032(27) -0.0055(30) -0.0048(29)
C42 0.0783(58) 0.0254(39) 0.0225(38) -0.0059(28) -0.0146(37) -0.0148(36)
C43 0.0680(52) 0.0325(40) 0.0192(36) 0.0003(30) -0.0082(34) 0.0017(37)
C44 0.0478(45) 0.0563(52) 0.0268(41) 0.0002(35) -0.0007(34) 0.0083(38)
C45 0.0428(39) 0.0190(34) 0.0230(35) -0.0072(27) -0.0081(29) -0.0025(28)
C46 0.0486(41) 0.0189(33) 0.0198(33) -0.0004(26) -0.0003(29) -0.0076(29)
C47 0.0232(0) 0.0282(32) 0.0280(0) 0.0066(29) -0.0109(27) -0.0002(27)
C48 0.0372(38) 0.0314(38) 0.0285(38) 0.0117(30) -0.0091(30) 0.0075(30)
C49 0.0436(46) 0.0695(61) 0.0420(49) 0.0205(44) -0.0036(39) 0.0198(44)
C50 0.0296(40) 0.0765(64) 0.0490(53) 0.0090(47) -0.0165(38) 0.0111(42)
C51 0.0380(45) 0.0735(63) 0.0364(45) 0.0161(42) -0.0178(36) -0.0226(42)
C52 0.0412(42) 0.0421(42) 0.0214(36) 0.0044(31) -0.0063(31) -0.0021(34)
C61 0.0640(65) 0.0588(64) 0.0987(89) -0.0270(61) -0.0043(60) -0.0160(53)
C62 0.0474(42) 0.0396(42) 0.0172(34) 0.0082(30) -0.0059(31) -0.0060(34)
C63 0.0943(77) 0.0500(57) 0.0573(62) -0.0175(48) 0.0019(56) -0.0207(54)
C64 0.0896(75) 0.0522(59) 0.0758(74) -0.0272(54) 0.0268(61) -0.0203(54)
C65 0.1008(82) 0.0447(55) 0.0410(53) 0.0038(42) -0.0337(55) -0.0168(53)
C66 0.136(10) 0.056(6) 0.019(4) -0.005(4) 0.005(5) -0.054(7)
C67 0.059(7) 0.046(6) 0.232(20) -0.024(9) -0.051(9) 0.002(5)

loop_
_atom_site_label
_atom_site_fract_x
_atom_site_fract_y
_atom_site_fract_z
_atom_site_U_iso_or_equiv
_atom_site_thermal_displace_type
_atom_site_type_symbol
_atom_site_calc_flag
_atom_site_calc_attached_atom
_atom_site_aniso_ratio
ZR1 0.01748(4) -0.16682(2) 0.20790(1) 0.0190(2) aniso Zr . . 4.85
O1 0.1310(3) -0.1932(2) 0.1833(1) 0.0256(14) aniso O . . 3.27
O2 0.0971(3) -0.0745(2) 0.2085(1) 0.0212(11) aniso O . . 6.32
O3 -0.0631(3) -0.1230(2) 0.1680(1) 0.0250(14) aniso O . . 5.50
O4 -0.0515(3) -0.2509(2) 0.1773(1) 0.0238(14) aniso O . . 5.04
N1 0.0964(4) -0.1748(2) 0.2601(2) 0.0259(18) aniso N . . 3.14
C1 0.2080(4) -0.2093(3) 0.1676(2) 0.0200(18) aniso C . . 8.74
C2 0.2085(5) -0.2653(3) 0.1514(2) 0.0239(19) aniso C . . 4.84
C3 0.2876(5) -0.2817(3) 0.1340(2) 0.0261(20) aniso C . . 4.03
C4 0.3669(5) -0.2425(3) 0.1315(2) 0.0298(22) aniso C . . 4.49
C5 0.3658(5) -0.1876(3) 0.1491(2) 0.0269(19) aniso C . . 3.56
C6 0.2881(5) -0.1699(3) 0.1673(2) 0.0220(19) aniso C . . 4.50
C7 0.2879(5) -0.1109(3) 0.1879(2) 0.0244(20) aniso C . . 6.74
C8 0.2189(5) -0.0636(3) 0.1679(2) 0.0224(19) aniso C . . 4.17
C9 0.2494(5) -0.0331(3) 0.1392(2) 0.0271(21) aniso C . . 4.48
C10 0.1911(5) 0.0103(3) 0.1197(2) 0.0260(20) aniso C . . 5.90
C11 0.0965(5) 0.0198(3) 0.1283(2) 0.0254(20) aniso C . . 4.26
C12 0.0625(5) -0.0092(3) 0.1565(2) 0.0233(19) aniso C . . 7.94
C13 0.1262(5) -0.0498(3) 0.1771(2) 0.0230(18) aniso C . . 5.54
C14 -0.0442(5) 0.0030(3) 0.1643(2) 0.0248(19) aniso C . . 5.22
C15 -0.1235(5) -0.0313(3) 0.1400(2) 0.0228(19) aniso C . . 3.57
C16 -0.1931(5) -0.0029(3) 0.1149(2) 0.0275(20) aniso C . . 4.07
C17 -0.2707(5) -0.0347(3) 0.0931(2) 0.0313(22) aniso C . . 3.25
C18 -0.2732(5) -0.0965(3) 0.0979(2) 0.0271(19) aniso C . . 4.45
C19 -0.2035(5) -0.1276(3) 0.1224(2) 0.0261(19) aniso C . . 2.87
C20 -0.1290(5) -0.0942(3) 0.1433(2) 0.0228(20) aniso C . . 12.32
C21 -0.2113(5) -0.1943(3) 0.1289(2) 0.0260(20) aniso C . . 2.62
C22 -0.1285(4) -0.2297(2) 0.1162(2) 0.0223(17) aniso C . . 6.73
C23 -0.1260(5) -0.2370(3) 0.0799(2) 0.0241(21) aniso C . . 4.05
C24 -0.0492(5) -0.2678(3) 0.0662(2) 0.0230(19) aniso C . . 6.26
C25 0.0273(5) -0.2898(3) 0.0913(2) 0.0253(19) aniso C . . 4.74
C26 0.0297(4) -0.2843(2) 0.1277(2) 0.0207(19) aniso C . . 6.97
C27 -0.0491(5) -0.2554(3) 0.1404(2) 0.0221(17) aniso C . . 3.97
C28 0.1208(5) -0.3066(3) 0.1527(2) 0.0253(20) aniso C . . 3.85
C29 0.4535(5) -0.2608(3) 0.1122(2) 0.0348(21) aniso C . . 2.75
C30 0.5030(5) -0.2057(4) 0.0974(2) 0.0428(27) aniso C . . 1.91
C31 0.5330(6) -0.2944(4) 0.1382(2) 0.0503(30) aniso C . . 2.34
C32 0.4171(6) -0.3008(4) 0.0797(2) 0.0454(26) aniso C . . 2.32
C33 0.2338(5) 0.0476(3) 0.0911(2) 0.0298(21) aniso C . . 4.21
C34 0.3022(7) 0.0964(4) 0.1108(2) 0.0568(33) aniso C . . 7.16
C35 0.2912(8) 0.0092(4) 0.0683(2) 0.0536(30) aniso C . . 3.24
C36 0.1511(6) 0.0784(4) 0.0657(2) 0.0520(27) aniso C . . 6.84
C37 -0.3443(6) -0.0011(3) 0.0657(2) 0.0435(25) aniso C . . 10.82
C38 -0.4414(7) -0.0381(5) 0.0556(3) 0.0748(42) aniso C . . 7.67
C39A -0.3549(15) 0.0624(9) 0.0733(5) 0.0295(20) iso C . . 3.50
C40A -0.2987(12) -0.0076(8) 0.0275(4) 0.0443(25) iso C . . 8.69
C40B -0.3035(18) 0.0239(13) 0.0374(7) 0.0414(26) iso C . . 4.42
C39B -0.4003(13) 0.0496(8) 0.0879(5) 0.0442(28) iso C . . 2.42
C41 -0.0549(5) -0.2793(3) 0.0260(2) 0.0296(22) aniso C . . 4.60
C42 -0.1218(7) -0.3343(3) 0.0163(2) 0.0297(21) aniso C . . 3.17
C43 -0.0985(7) -0.2248(3) 0.0044(2) 0.0280(11) aniso C . . 3.87
C44 0.0468(6) -0.2905(4) 0.0157(2) 0.0338(24) aniso C . . 4.38
C45 0.1240(5) -0.0347(3) 0.2390(2) 0.0527(30) aniso C . . 4.22
C46 -0.1017(5) -0.3003(3) 0.1917(2) 0.0540(34) aniso C . . 5.32
C47 0.2024(5) -0.1778(3) 0.2690(2) 0.0517(30) aniso C . . 6.04
C48 0.2554(5) -0.2241(3) 0.2547(2) 0.0360(22) aniso C . . 2.87
C49 0.3600(6) -0.2241(4) 0.2612(2) 0.0755(43) aniso C . . 3.44
C50 0.4120(6) -0.1816(5) 0.2817(2) 0.0358(23) aniso C . . 4.26
C51 0.3598(6) -0.1369(4) 0.2962(2) 0.0681(40) aniso C . . 3.39
C52 0.2573(5) -0.1341(4) 0.2898(2) 0.0711(44) aniso C . . 3.34
C61 0.1557(8) -0.1298(5) 0.0349(3) 0.0666(37) aniso C . . 6.04
C62 0.0872(6) -0.0941(3) 0.0142(2) 0.0710(42) aniso C . . 9.35
C63 0.0056(9) -0.0733(4) 0.0297(3) 0.1196(75) aniso C . . 7.25
C64 -0.0145(9) -0.0849(5) 0.0624(3) 0.0896(75) aniso C . . 0.00
C65 0.0617(9) -0.1239(4) 0.0835(3) 0.1008(82) aniso C . . 0.00
C66 0.1431(10) -0.1454(5) 0.0704(2) 0.136(10) aniso C . . 0.00
C67 0.2403(9) -0.1546(5) 0.0253(5) 0.0586(70) aniso C . . 0.00
C71A 0.2740(16) 0.0841(10) 0.2823(4) 0.0885(71) iso C . . 0.00
C72A 0.3544(17) 0.0448(10) 0.2873(5) 0.0882(79) iso C . . 0.00
C73A 0.3975(17) 0.0256(11) 0.2581(7) 0.200(21) iso C . . 0.00
C74A 0.3602(20) 0.0457(12) 0.2238(6) 0.128(11) iso C . . 0.00
C75A 0.2798(19) 0.0850(12) 0.2188(4) 0.0987(89) iso C . . 0.00
C76A 0.2367(16) 0.1042(10) 0.2481(6) 0.124(11) iso C . . 0.00
C77A 0.4036(30) 0.0178(19) 0.3245(12) 0.132(12) iso C . . 0.00
C71B 0.3140(10) 0.0678(8) 0.2761(4) 0.0829(68) iso C . . 0.00
C72B 0.2318(11) 0.0927(7) 0.2886(3) 0.0556(46) iso C . . 0.00
C73B 0.1565(11) 0.1191(8) 0.2647(4) 0.0876(70) iso C . . 0.00
C74B 0.1634(14) 0.1206(10) 0.2283(4) 0.1020(84) iso C . . 0.00
C75B 0.2457(16) 0.0957(11) 0.2158(3) 0.126(14) iso C . . 0.00
C76B 0.3210(13) 0.0693(10) 0.2397(5) 0.0916(75) iso C . . 0.00
C77B 0.3997(49) 0.0399(32) 0.2989(19) 0.209(26) iso C . . 0.00
H3 0.28740(0) -0.31980(0) 0.12310(0) 0.0500(0) iso H calc C3 1.00
H5 0.41700(0) -0.16030(0) 0.14710(0) 0.0500(0) iso H calc C5 1.00
H71 0.26670(0) -0.11830(0) 0.21110(0) 0.0500(0) iso H calc C7 1.00
H72 0.35550(0) -0.09480(0) 0.19270(0) 0.0500(0) iso H calc C7 1.00
H9 0.31270(0) -0.04200(0) 0.13290(0) 0.0500(0) iso H calc C9 1.00
H11 0.05310(0) 0.04600(0) 0.11400(0) 0.0500(0) iso H calc C11 1.00
H141 -0.04760(0) -0.00710(0) 0.18890(0) 0.0500(0) iso H calc C14 1.00
H142 -0.05750(0) 0.04610(0) 0.16140(0) 0.0500(0) iso H calc C14 1.00
H16 -0.19050(0) 0.03880(0) 0.11280(0) 0.0500(0) iso H calc C16 1.00
H18 -0.32280(0) -0.11940(0) 0.08390(0) 0.0500(0) iso H calc C18 1.00
H211 -0.27560(0) -0.20760(0) 0.11700(0) 0.0500(0) iso H calc C21 1.00
H212 -0.21040(0) -0.20100(0) 0.15470(0) 0.0500(0) iso H calc C21 1.00
H23 -0.17790(0) -0.22080(0) 0.06330(0) 0.0500(0) iso H calc C23 1.00
H25 0.08130(0) -0.31010(0) 0.08310(0) 0.0500(0) iso H calc C25 1.00
H281 0.10520(0) -0.30820(0) 0.17770(0) 0.0500(0) iso H calc C28 1.00
H282 0.13600(0) -0.34750(0) 0.14650(0) 0.0500(0) iso H calc C28 1.00
H301 0.55740(0) -0.21750(0) 0.08550(0) 0.0500(0) iso H calc C30 1.00
H302 0.52830(0) -0.17890(0) 0.11720(0) 0.0500(0) iso H calc C30 1.00
H303 0.45510(0) -0.18360(0) 0.08100(0) 0.0500(0) iso H calc C30 1.00
H311 0.58770(0) -0.30590(0) 0.12600(0) 0.0500(0) iso H calc C31 1.00
H312 0.50480(0) -0.32990(0) 0.14720(0) 0.0500(0) iso H calc C31 1.00
H313 0.55800(0) -0.26870(0) 0.15810(0) 0.0500(0) iso H calc C31 1.00
H321 0.47270(0) -0.31270(0) 0.06820(0) 0.0500(0) iso H calc C32 1.00
H322 0.36920(0) -0.28010(0) 0.06330(0) 0.0500(0) iso H calc C32 1.00
H323 0.38690(0) -0.33720(0) 0.08790(0) 0.0500(0) iso H calc C32 1.00
H341 0.26710(0) 0.12050(0) 0.12570(0) 0.0500(0) iso H calc C34 1.00
H342 0.33160(0) 0.12050(0) 0.09450(0) 0.0500(0) iso H calc C34 1.00
H343 0.35730(0) 0.07620(0) 0.12680(0) 0.0500(0) iso H calc C34 1.00
H351 0.31930(0) 0.03370(0) 0.05140(0) 0.0500(0) iso H calc C35 1.00
H352 0.25240(0) -0.02200(0) 0.05690(0) 0.0500(0) iso H calc C35 1.00
H353 0.34870(0) -0.00910(0) 0.08430(0) 0.0500(0) iso H calc C35 1.00
H361 0.11070(0) 0.10310(0) 0.07890(0) 0.0500(0) iso H calc C36 1.00
H362 0.10800(0) 0.04870(0) 0.05240(0) 0.0500(0) iso H calc C36 1.00
H363 0.17860(0) 0.10340(0) 0.04870(0) 0.0500(0) iso H calc C36 1.00
H421 -0.18850(0) -0.32670(0) 0.02310(0) 0.0500(0) iso H calc C42 1.00
H422 -0.09590(0) -0.36950(0) 0.02820(0) 0.0500(0) iso H calc C42 1.00
H423 -0.13230(0) -0.34060(0) -0.00940(0) 0.0500(0) iso H calc C42 1.00
H431 -0.16420(0) -0.21550(0) 0.01040(0) 0.0500(0) iso H calc C43 1.00
H432 -0.10600(0) -0.23370(0) -0.02090(0) 0.0500(0) iso H calc C43 1.00
H433 -0.05700(0) -0.19010(0) 0.00930(0) 0.0500(0) iso H calc C43 1.00
H441 0.03980(0) -0.29700(0) -0.01010(0) 0.0500(0) iso H calc C44 1.00
H442 0.07640(0) -0.32560(0) 0.02750(0) 0.0500(0) iso H calc C44 1.00
H443 0.08960(0) -0.25640(0) 0.02150(0) 0.0500(0) iso H calc C44 1.00
H451 0.10330(0) -0.05230(0) 0.25990(0) 0.0500(0) iso H calc C45 1.00
H452 0.09180(0) 0.00340(0) 0.23410(0) 0.0500(0) iso H calc C45 1.00
H453 0.19490(0) -0.02920(0) 0.24280(0) 0.0500(0) iso H calc C45 1.00
H461 -0.09870(0) -0.29390(0) 0.21780(0) 0.0500(0) iso H calc C46 1.00
H462 -0.06650(0) -0.33720(0) 0.18870(0) 0.0500(0) iso H calc C46 1.00
H463 -0.16830(0) -0.30290(0) 0.18110(0) 0.0500(0) iso H calc C46 1.00
H48 0.22100(0) -0.25440(0) 0.24060(0) 0.0500(0) iso H calc C48 1.00
H49 0.39500(0) -0.25650(0) 0.25150(0) 0.0500(0) iso H calc C49 1.00
H50 0.48120(0) -0.18100(0) 0.28550(0) 0.0500(0) iso H calc C50 1.00
H51 0.39510(0) -0.10880(0) 0.31240(0) 0.0500(0) iso H calc C51 1.00
H52 0.22110(0) -0.10310(0) 0.29850(0) 0.0500(0) iso H calc C52 1.00
H62 0.09600(0) -0.08500(0) -0.00980(0) 0.0500(0) iso H calc C62 1.00
H63 -0.04150(0) -0.04610(0) 0.01640(0) 0.0500(0) iso H calc C63 1.00
H64 -0.07090(0) -0.07010(0) 0.07130(0) 0.0500(0) iso H calc C64 1.00
H65 0.05250(0) -0.13280(0) 0.10660(0) 0.0500(0) iso H calc C65 1.00
H66 0.19460(0) -0.17100(0) 0.08460(0) 0.0500(0) iso H calc C66 1.00
H671 0.27800(0) -0.17790(0) 0.04360(0) 0.0500(0) iso H calc C67 1.00
H672 0.28460(0) -0.12230(0) 0.01850(0) 0.0500(0) iso H calc C67 1.00
H673 0.22490(0) -0.17970(0) 0.00380(0) 0.0500(0) iso H calc C67 1.00

loop_
_atom_type_symbol
_atom_type_description
_atom_type_scat_dispersion_real
_atom_type_scat_dispersion_imag
_atom_type_scat_source
Zr Zr -.1862 2.2449 'International Tables Vol C Tables 4.2.6.8 and 6.1.1.4'
O O .0492 .0322 'International Tables Vol C Tables 4.2.6.8 and 6.1.1.4'
N N .0311 .0180 'International Tables Vol C Tables 4.2.6.8 and 6.1.1.4'
C C .0181 .0091 'International Tables Vol C Tables 4.2.6.8 and 6.1.1.4'
H H .0000 .0000 'International Tables Vol C Tables 4.2.6.8 and 6.1.1.4'

loop_
_geom_angle_atom_site_label_1
_geom_angle_atom_site_label_2
_geom_angle_atom_site_label_3
_geom_angle
_geom_angle_publ_flag
O4 ZR1 N1 120.6(2) yes
O3 ZR1 N1 154.1(2) yes
O3 ZR1 O4 83.2(2) yes
O2 ZR1 N1 83.9(2) yes
O2 ZR1 O4 150.6(1) yes
O2 ZR1 O3 77.1(2) yes
O1 ZR1 N1 95.0(2) yes
O1 ZR1 O4 79.4(2) yes
O1 ZR1 O3 99.7(2) yes
O1 ZR1 O2 82.8(2) yes
ZR1 O1 C1 178.1(4) yes
ZR1 O2 C45 127.5(4) yes
ZR1 O2 C13 121.6(4) yes
C13 O2 C45 110.9(5) yes
ZR1 O3 C20 172.0(4) yes
ZR1 O4 C46 127.3(4) yes
ZR1 O4 C27 119.0(4) yes
C27 O4 C46 113.7(5) yes
ZR1 N1 C47 125.4(5) yes
O1 C1 C6 120.0(6) yes
O1 C1 C2 119.7(5) yes
C2 C1 C6 120.3(6) yes
C1 C2 C28 118.4(6) yes
C1 C2 C3 119.9(6) yes
C3 C2 C28 121.6(6) yes
C2 C3 C4 121.7(6) yes
C3 C4 C29 121.4(6) yes
C3 C4 C5 116.9(6) yes
C5 C4 C29 121.7(6) yes
C4 C5 C6 122.9(6) yes
C1 C6 C5 118.2(6) yes
C5 C6 C7 123.4(6) yes
C1 C6 C7 118.4(6) yes
C6 C7 C8 112.8(6) yes
C7 C8 C13 122.7(6) yes
C7 C8 C9 119.2(6) yes
C9 C8 C13 118.1(6) yes
C8 C9 C10 122.6(6) yes
C9 C10 C33 120.1(6) yes
C9 C10 C11 117.2(6) yes
C11 C10 C33 122.6(6) yes
C10 C11 C12 122.4(6) yes
C11 C12 C14 119.6(6) yes
C11 C12 C13 118.6(6) yes
C13 C12 C14 121.8(6) yes
C8 C13 C12 120.8(7) yes
O2 C13 C12 119.2(6) yes
O2 C13 C8 119.9(6) yes
C12 C14 C15 113.6(6) yes
C14 C15 C20 119.3(6) yes
C14 C15 C16 122.4(6) yes
C16 C15 C20 118.2(6) yes
C15 C16 C17 122.6(6) yes
C16 C17 C37 120.2(6) yes
C16 C17 C18 116.5(6) yes
C18 C17 C37 123.3(6) yes
C17 C18 C19 123.2(6) yes
C18 C19 C21 122.3(6) yes
C18 C19 C20 118.0(6) yes
C20 C19 C21 119.5(6) yes
C15 C20 C19 121.4(6) yes
O3 C20 C19 119.1(6) yes
O3 C20 C15 119.5(6) yes
C19 C21 C22 112.8(6) yes
C21 C22 C27 122.4(6) yes
C21 C22 C23 120.3(5) yes
C23 C22 C27 117.4(6) yes
C22 C23 C24 123.2(6) yes
C23 C24 C41 120.9(6) yes
C23 C24 C25 116.2(7) yes
C25 C24 C41 122.8(6) yes
C24 C25 C26 123.7(6) yes
C25 C26 C28 119.1(6) yes
C25 C26 C27 118.6(6) yes
C27 C26 C28 122.2(6) yes
C22 C27 C26 120.8(7) yes
O4 C27 C26 120.4(6) yes
O4 C27 C22 118.8(6) yes
C2 C28 C26 110.7(5) yes
C4 C29 C32 110.8(6) yes
C4 C29 C31 110.1(6) yes
C4 C29 C30 111.6(6) yes
C31 C29 C32 109.9(6) yes
C30 C29 C32 106.1(6) yes
C30 C29 C31 108.3(6) yes
C10 C33 C36 111.3(6) yes
C10 C33 C35 111.9(6) yes
C10 C33 C34 107.7(6) yes
C35 C33 C36 106.9(6) yes
C34 C33 C36 108.7(6) yes
C34 C33 C35 110.3(7) yes
C17 C37 C39B 107.2(8) yes
C17 C37 C40B 115(1) yes
C17 C37 C40A 104.8(8) yes
C17 C37 C39A 114.7(9) yes
C17 C37 C38 110.8(6) yes
C40B C37 C39B 112(1) yes
C40A C37 C39B 139(1) yes
C40A C37 C40B 29(1) yes
C39A C37 C39B 34(1) yes
C39A C37 C40B 80(1) yes
C39A C37 C40A 108(1) yes
C38 C37 C39B 92.8(8) yes
C38 C37 C40B 116(1) yes
C38 C37 C40A 98.8(8) yes
C38 C37 C39A 117(1) yes
C37 C39A C39B 85(2) yes
C37 C39A C40B 49(1) yes
C40B C39A C39B 131(2) yes
C37 C40A C40B 57(2) yes
C39A C40B C40A 145(3) yes
C37 C40B C40A 94(3) yes
C37 C40B C39A 52(1) yes
C37 C39B C39A 61(2) yes
C24 C41 C44 111.6(6) yes
C24 C41 C43 110.8(6) yes
C24 C41 C42 108.1(6) yes
C43 C41 C44 106.9(6) yes
C42 C41 C44 109.8(6) yes
C42 C41 C43 109.6(6) yes
N1 C47 C52 122.4(6) yes
N1 C47 C48 119.8(6) yes
C48 C47 C52 117.7(6) yes
C47 C48 C49 119.6(7) yes
C48 C49 C50 121.9(8) yes
C49 C50 C51 118.3(8) yes
C50 C51 C52 121.8(8) yes
C47 C52 C51 120.6(8) yes
C66 C61 C67 112(1) yes
C62 C61 C67 127(1) yes
C62 C61 C66 121(1) yes
C61 C62 C63 117.6(8) yes
C62 C63 C64 127(1) yes
C63 C64 C65 113(1) yes
C64 C65 C66 123.3(9) yes
C61 C66 C65 118.3(9) yes
C76B C71A C77B 78(2) yes
C73B C71A C77B 175(2) yes
C73B C71A C76B 99(1) yes
C72B C71A C77B 139(3) yes
C72B C71A C76B 141(2) yes
C72B C71A C73B 43(2) yes
C71B C71A C77B 37(3) yes
C71B C71A C76B 42(2) yes
C71B C71A C73B 140(2) yes
C71B C71A C72B 166(4) yes
C76A C71A C77B 129(2) yes
C76A C71A C76B 51(1) yes
C76A C71A C73B 49(1) yes
C76A C71A C72B 91(2) yes
C76A C71A C71B 93(2) yes
C72A C71A C77B 13(2) yes
C72A C71A C76B 69(1) yes
C72A C71A C73B 162(2) yes
C72A C71A C72B 145(2) yes
C72A C71A C71B 27(2) yes
C72A C71A C76A 120(2) yes
C71A C72A C77B 141(6) yes
C71A C72A C76B 67(1) yes
C71A C72A C72B 11.4(8) yes
C71A C72A C71B 24(1) yes
C71A C72A C77A 125(2) yes
C71A C72A C73A 120(2) yes
C76B C72A C77B 135(6) yes
C72B C72A C77B 136(6) yes
C72B C72A C76B 77(1) yes
C71B C72A C77B 150(7) yes
C71B C72A C76B 43(2) yes
C71B C72A C72B 35(1) yes
C77A C72A C77B 35(6) yes
C77A C72A C76B 167(2) yes
C77A C72A C72B 115(2) yes
C77A C72A C71B 149(3) yes
C73A C72A C77B 91(6) yes
C73A C72A C76B 53(1) yes
C73A C72A C72B 130(2) yes
C73A C72A C71B 96(2) yes
C73A C72A C77A 114(2) yes
C72A C73A C77B 27(3) yes
C72A C73A C76B 80(2) yes
C72A C73A C71B 29(1) yes
C72A C73A C74A 120(2) yes
C76B C73A C77B 103(3) yes
C71B C73A C77B 54(3) yes
C71B C73A C76B 51(1) yes
C74A C73A C77B 143(3) yes
C74A C73A C76B 40(1) yes
C74A C73A C71B 91(2) yes
C73A C74A C76B 76(2) yes
C73A C74A C75B 121(2) yes
C73A C74A C75A 120(2) yes
C75B C74A C76B 45(2) yes
C75A C74A C76B 44(2) yes
C75A C74A C75B 3(1) yes
C74A C75A C76B 46(2) yes
C74A C75A C75B 168(4) yes
C74A C75A C74B 157(2) yes
C74A C75A C76A 120(2) yes
C75B C75A C76B 138(4) yes
C74B C75A C76B 114(2) yes
C74B C75A C75B 24(2) yes
C76A C75A C76B 74(2) yes
C76A C75A C75B 64(2) yes
C76A C75A C74B 41(1) yes
C71A C76A C75A 120(2) yes
C75A C76A C76B 39(1) yes
C75A C76A C75B 22(1) yes
C75A C76A C74B 90(2) yes
C75A C76A C73B 153(2) yes
C75A C76A C72B 144(2) yes
C75A C76A C71B 93(2) yes
C71A C76A C76B 81(2) yes
C71A C76A C75B 141(2) yes
C71A C76A C74B 146(2) yes
C71A C76A C73B 82(2) yes
C71A C76A C72B 26(1) yes
C71A C76A C71B 27(1) yes
C75B C76A C76B 61(2) yes
C74B C76A C76B 129(2) yes
C74B C76A C75B 69(1) yes
C73B C76A C76B 158(2) yes
C73B C76A C75B 132(2) yes
C73B C76A C74B 65(2) yes
C72B C76A C76B 106(2) yes
C72B C76A C75B 162(2) yes
C72B C76A C74B 120(2) yes
C72B C76A C73B 56(1) yes
C71B C76A C76B 54(1) yes
C71B C76A C75B 115(2) yes
C71B C76A C74B 164(2) yes
C71B C76A C73B 108(2) yes
C71B C76A C72B 52(1) yes
C72A C77A C77B 22(4) yes
C73A C71B C76A 116(1) yes
C72A C71B C76A 169(2) yes
C72A C71B C73A 55(2) yes
C71A C71B C76A 60(2) yes
C71A C71B C73A 173(2) yes
C71A C71B C72A 129(3) yes
C76A C71B C77B 169(3) yes
C76A C71B C76B 58(1) yes
C76A C71B C72B 63(1) yes
C73A C71B C77B 59(3) yes
C73A C71B C76B 58(1) yes
C73A C71B C72B 168(2) yes
C72A C71B C77B 14(3) yes
C72A C71B C76B 113(2) yes
C72A C71B C72B 126(2) yes
C71A C71B C77B 126(3) yes
C71A C71B C76B 118(2) yes
C71A C71B C72B 7(2) yes
C76B C71B C77B 115(3) yes
C72B C71B C77B 125(3) yes
C72B C71B C76B 120(1) yes
C76A C72B C71B 65(1) yes
C72A C72B C71B 19.6(9) yes
C72A C72B C76A 85(1) yes
C71A C72B C71B 7(2) yes
C71A C72B C76A 63(2) yes
C71A C72B C72A 24(2) yes
C71B C72B C73B 120(1) yes
C76A C72B C73B 55(1) yes
C72A C72B C73B 139(1) yes
C71A C72B C73B 118(2) yes
C76A C73B C72B 69(1) yes
C71A C73B C72B 19.3(8) yes
C71A C73B C76A 49(1) yes
C72B C73B C74B 120(1) yes
C76A C73B C74B 52(1) yes
C71A C73B C74B 101(1) yes
C76A C74B C73B 63(2) yes
C75A C74B C73B 111(1) yes
C75A C74B C76A 49(1) yes
C73B C74B C75B 120(1) yes
C76A C74B C75B 57(2) yes
C75A C74B C75B 8.6(8) yes
C76A C75B C74B 54(1) yes
C75A C75B C74B 148(2) yes
C75A C75B C76A 94(3) yes
C74A C75B C74B 149(1) yes
C74A C75B C76A 97(2) yes
C74A C75B C75A 9(3) yes
C74B C75B C76B 120(1) yes
C76A C75B C76B 67(1) yes
C75A C75B C76B 28(2) yes
C74A C75B C76B 31(1) yes
C71B C76B C75B 120(2) yes
C76A C76B C75B 52(1) yes
C76A C76B C71B 68(1) yes
C75A C76B C75B 15(2) yes
C75A C76B C71B 135(2) yes
C75A C76B C76A 67(2) yes
C74A C76B C75B 104(2) yes
C74A C76B C71B 134(2) yes
C74A C76B C76A 155(2) yes
C74A C76B C75A 90(2) yes
C73A C76B C75B 163(2) yes
C73A C76B C71B 71(1) yes
C73A C76B C76A 139(2) yes
C73A C76B C75A 152(2) yes
C73A C76B C74A 63(2) yes
C72A C76B C75B 143(2) yes
C72A C76B C71B 24(1) yes
C72A C76B C76A 92(1) yes
C72A C76B C75A 157(2) yes
C72A C76B C74A 110(2) yes
C72A C76B C73A 47(1) yes
C71A C76B C75B 100(1) yes
C71A C76B C71B 20.1(9) yes
C71A C76B C76A 48(1) yes
C71A C76B C75A 115(2) yes
C71A C76B C74A 153(2) yes
C71A C76B C73A 91(1) yes
C71A C76B C72A 44.0(9) yes
C77A C77B C71B 130(6) yes
C73A C77B C71B 67(3) yes
C73A C77B C77A 141(7) yes
C72A C77B C71B 16(4) yes
C72A C77B C77A 123(8) yes
C72A C77B C73A 62(5) yes
C71A C77B C71B 17(1) yes
C71A C77B C77A 116(5) yes
C71A C77B C73A 84(3) yes
C71A C77B C72A 26(4) yes

loop_
_geom_bond_atom_site_label_1
_geom_bond_atom_site_label_2
_geom_bond_distance
_geom_bond_publ_flag
ZR1 O1 2.001(4) yes
ZR1 O2 2.319(4) yes
ZR1 O3 1.981(4) yes
ZR1 O4 2.321(4) yes
ZR1 N1 2.105(7) yes
O1 C1 1.325(8) yes
O2 C13 1.413(9) yes
O2 C45 1.454(8) yes
O3 C20 1.354(8) yes
O4 C27 1.400(9) yes
O4 C46 1.441(8) yes
N1 C47 1.431(9) yes
C1 C2 1.39(1) yes
C1 C6 1.398(9) yes
C2 C3 1.39(1) yes
C2 C28 1.51(1) yes
C3 C4 1.40(1) yes
C4 C5 1.39(1) yes
C4 C29 1.53(1) yes
C5 C6 1.40(1) yes
C6 C7 1.52(1) yes
C7 C8 1.531(9) yes
C8 C9 1.39(1) yes
C8 C13 1.39(1) yes
C9 C10 1.39(0) yes
C10 C11 1.39(1) yes
C10 C33 1.54(1) yes
C11 C12 1.38(1) yes
C12 C13 1.40(0) yes
C12 C14 1.54(1) yes
C14 C15 1.513(9) yes
C15 C16 1.39(0) yes
C15 C20 1.41(1) yes
C16 C17 1.425(9) yes
C17 C18 1.39(1) yes
C17 C37 1.52(1) yes
C18 C19 1.40(0) yes
C19 C20 1.400(9) yes
C19 C21 1.51(1) yes
C21 C22 1.507(9) yes
C22 C23 1.38(1) yes
C22 C27 1.425(9) yes
C23 C24 1.41(1) yes
C24 C25 1.387(9) yes
C24 C41 1.53(1) yes
C25 C26 1.37(1) yes
C26 C27 1.39(0) yes
C26 C28 1.523(9) yes
C29 C30 1.54(1) yes
C29 C31 1.54(1) yes
C29 C32 1.54(1) yes
C33 C34 1.55(1) yes
C33 C35 1.51(1) yes
C33 C36 1.53(1) yes
C37 C38 1.55(1) yes
C37 C39A 1.45(2) yes
C37 C40A 1.66(1) yes
C37 C40B 1.39(2) yes
C37 C39B 1.65(2) yes
C39A C40B 1.83(3) yes
C39A C39B 0.93(2) yes
C40A C40B 0.80(3) yes
C41 C42 1.54(1) yes
C41 C43 1.53(1) yes
C41 C44 1.51(1) yes
C47 C48 1.41(1) yes
C47 C52 1.39(1) yes
C48 C49 1.41(1) yes
C49 C50 1.35(1) yes
C50 C51 1.38(1) yes
C51 C52 1.38(1) yes
C61 C62 1.38(1) yes
C61 C66 1.42(1) yes
C61 C67 1.37(1) yes
C62 C63 1.41(1) yes
C63 C64 1.33(1) yes
C64 C65 1.49(1) yes
C65 C66 1.36(1) yes
C71A C72A 1.39(3) yes
C71A C76A 1.39(2) yes
C71A C71B 0.72(2) yes
C71A C72B 0.68(2) yes
C71A C73B 1.81(2) yes
C71A C76B 1.84(2) yes
C71A C77B 1.99(6) yes
C72A C73A 1.39(3) yes
C72A C77A 1.58(4) yes
C72A C71B 0.82(2) yes
C72A C72B 1.98(2) yes
C72A C76B 1.87(2) yes
C72A C77B 0.71(6) yes
C73A C74A 1.39(3) yes
C73A C71B 1.69(3) yes
C73A C76B 1.51(3) yes
C73A C77B 1.57(7) yes
C74A C75A 1.39(3) yes
C74A C75B 1.90(3) yes
C74A C76B 1.01(3) yes
C75A C76A 1.39(3) yes
C75A C74B 1.85(3) yes
C75A C75B 0.52(3) yes
C75A C76B 0.96(2) yes
C76A C71B 1.60(2) yes
C76A C72B 1.56(2) yes
C76A C73B 1.37(2) yes
C76A C74B 1.21(2) yes
C76A C75B 1.26(2) yes
C76A C76B 1.46(3) yes
C77A C77B 1.08(8) yes
C71B C72B 1.39(2) yes
C71B C76B 1.39(2) yes
C71B C77B 1.48(6) yes
C72B C73B 1.39(2) yes
C73B C74B 1.39(2) yes
C74B C75B 1.39(2) yes
C75B C76B 1.39(2) yes
